data_7103269
loop_
_publ_author_name
'Kang, Jun Yong'
'Bugarin, Alejandro'
'Connell, Brian T'

_publ_section_title
;
 Conversion of nitrosobenzenes to isoxazolidines: an efficient cascade
 process utilizing reactive nitrone intermediates.
;
_journal_issue 30
_journal_name_full 'Chemical communications (Cambridge, England)'
_journal_page_first 3522
_journal_page_last 3524
_journal_paper_doi 10.1039/b806374e
_journal_year 2008
_chemical_formula_sum 'C23 H23 N O'
_chemical_formula_weight 329.42
_chemical_name_systematic
;
?
;
_space_group_IT_number 9
_symmetry_cell_setting monoclinic
_symmetry_space_group_name_Hall 'C -2yc'
_symmetry_space_group_name_H-M 'C 1 c 1'
_atom_sites_solution_hydrogens geom
_atom_sites_solution_primary direct
_atom_sites_solution_secondary difmap
_audit_creation_method SHELXL-97
_cell_angle_alpha 90.00
_cell_angle_beta 115.235(8)
_cell_angle_gamma 90.00
_cell_formula_units_Z 4
_cell_length_a 11.227(7)
_cell_length_b 32.76(2)
_cell_length_c 5.358(3)
_cell_measurement_reflns_used 1151
_cell_measurement_temperature 140(2)
_cell_measurement_theta_max 27.52
_cell_measurement_theta_min 2.58
_cell_volume 1782(2)
_computing_cell_refinement 'Bruker SMART'
_computing_data_collection 'Bruker SMART'
_computing_data_reduction 'Bruker SAINT'
_computing_molecular_graphics 'X-SEED (Barbour, 2001)'
_computing_publication_material 'Bruker SHELXTL'
_computing_structure_refinement 'SHELXL-97 (Sheldrick, 1997)'
_computing_structure_solution 'SHELXS-97 (Sheldrick, 1990)'
_diffrn_ambient_temperature 140(2)
_diffrn_measured_fraction_theta_full 0.999
_diffrn_measured_fraction_theta_max 0.999
_diffrn_measurement_device_type 'CCD area detector'
_diffrn_measurement_method 'phi and omega scans'
_diffrn_radiation_monochromator graphite
_diffrn_radiation_source 'fine-focus sealed tube'
_diffrn_radiation_type MoK\a
_diffrn_radiation_wavelength 0.71073
_diffrn_reflns_av_R_equivalents 0.0714
_diffrn_reflns_av_sigmaI/netI 0.0835
_diffrn_reflns_limit_h_max 13
_diffrn_reflns_limit_h_min -13
_diffrn_reflns_limit_k_max 38
_diffrn_reflns_limit_k_min -38
_diffrn_reflns_limit_l_max 6
_diffrn_reflns_limit_l_min -6
_diffrn_reflns_number 8387
_diffrn_reflns_theta_full 24.99
_diffrn_reflns_theta_max 24.99
_diffrn_reflns_theta_min 2.10
_exptl_absorpt_coefficient_mu 0.074
_exptl_absorpt_correction_T_max 0.9978
_exptl_absorpt_correction_T_min 0.9817
_exptl_absorpt_correction_type multi-scan
_exptl_absorpt_process_details 'SADABS; (Sheldrick, 2006)'
_exptl_crystal_colour colorless
_exptl_crystal_density_diffrn 1.228
_exptl_crystal_density_method 'not measured'
_exptl_crystal_description block
_exptl_crystal_F_000 704
_exptl_crystal_size_max 0.25
_exptl_crystal_size_mid 0.06
_exptl_crystal_size_min 0.03
_refine_diff_density_max 0.282
_refine_diff_density_min -0.177
_refine_diff_density_rms 0.044
_refine_ls_abs_structure_details 'Flack H D (1983), Acta Cryst. A39, 876-881'
_refine_ls_abs_structure_Flack -3(2)
_refine_ls_extinction_coef 0.0133(16)
_refine_ls_extinction_expression Fc^*^=kFc[1+0.001xFc^2^\l^3^/sin(2\q)]^-1/4^
_refine_ls_extinction_method SHELXL
_refine_ls_goodness_of_fit_ref 1.085
_refine_ls_hydrogen_treatment constr
_refine_ls_matrix_type full
_refine_ls_number_parameters 229
_refine_ls_number_reflns 3136
_refine_ls_number_restraints 2
_refine_ls_restrained_S_all 1.084
_refine_ls_R_factor_all 0.0931
_refine_ls_R_factor_gt 0.0548
_refine_ls_shift/su_max 0.001
_refine_ls_shift/su_mean 0.000
_refine_ls_structure_factor_coef Fsqd
_refine_ls_weighting_details
; calc
[0.00000+1.00000exp(1.00(sin\q/\l)^2^)]/
[\s^2^(Fo^2^)+0.0000+0.0000*P+(0.0633P)^2^+0.0000sin\q/\l]
where P = 0.33333Fo^2^ + 0.66667Fc^2^
;
_refine_ls_weighting_scheme calc
_refine_ls_wR_factor_gt 0.1174
_refine_ls_wR_factor_ref 0.1358
_reflns_number_gt 2124
_reflns_number_total 3136
_reflns_threshold_expression >2sigma(I)
_cod_data_source_file b806374e.txt
_cod_data_source_block ccn
_cod_depositor_comments
;
The following automatic conversions were performed:
'_symmetry_cell_setting' value 'Monoclinic' changed to 'monoclinic'
according to '/home/saulius/struct/CIF-dictionaries/cif_core.dic'
dictionary named 'cif_core.dic' version 2.4.1 from 2010-06-29.

Automatic conversion script
Id: cif_fix_enum 1527 2010-12-29 10:47:43Z saulius 
;
_cod_original_sg_symbol_H-M Cc
_cod_database_code 7103269

loop_
_symmetry_equiv_pos_as_xyz
'x, y, z'
'x, -y, z+1/2'
'x+1/2, y+1/2, z'
'x+1/2, -y+1/2, z+1/2'

loop_
_atom_site_label
_atom_site_type_symbol
_atom_site_fract_x
_atom_site_fract_y
_atom_site_fract_z
_atom_site_U_iso_or_equiv
_atom_site_adp_type
_atom_site_occupancy
_atom_site_symmetry_multiplicity
_atom_site_calc_flag
_atom_site_refinement_flags
_atom_site_disorder_assembly
_atom_site_disorder_group
C1 C 0.2185(4) 0.18952(10) 0.9957(7) 0.0343(9) Uani 1 1 d . . .
H1 H 0.3060 0.1854 1.1557 0.041 Uiso 1 1 calc R . .
C2 C 0.1127(4) 0.16421(11) 1.0297(7) 0.0383(9) Uani 1 1 d . . .
H2A H 0.0237 0.1746 0.9100 0.046 Uiso 1 1 calc R . .
H2B H 0.1247 0.1644 1.2238 0.046 Uiso 1 1 calc R . .
C3 C 0.1329(3) 0.12118(11) 0.9418(7) 0.0355(9) Uani 1 1 d . . .
H3 H 0.1952 0.1056 1.1061 0.043 Uiso 1 1 calc R . .
C4 C 0.0070(4) 0.09757(11) 0.7994(8) 0.0376(9) Uani 1 1 d . . .
C5 C -0.0843(4) 0.10982(13) 0.5373(9) 0.0495(10) Uani 1 1 d . . .
H5 H -0.0637 0.1329 0.4553 0.059 Uiso 1 1 calc R . .
C6 C -0.2019(5) 0.09032(15) 0.3925(10) 0.0618(12) Uani 1 1 d . . .
H6 H -0.2597 0.0990 0.2119 0.074 Uiso 1 1 calc R . .
C7 C -0.2337(4) 0.05838(14) 0.5127(10) 0.0578(12) Uani 1 1 d . . .
H7 H -0.3160 0.0451 0.4167 0.069 Uiso 1 1 calc R . .
C8 C -0.1503(4) 0.04489(12) 0.7684(10) 0.0538(12) Uani 1 1 d . . .
H8 H -0.1752 0.0221 0.8456 0.065 Uiso 1 1 calc R . .
C9 C -0.0261(4) 0.06420(11) 0.9231(8) 0.0467(10) Uani 1 1 d . . .
C10 C 0.0615(5) 0.04825(14) 1.1940(10) 0.0635(13) Uani 1 1 d . . .
H10A H 0.1436 0.0388 1.1903 0.095 Uiso 1 1 calc R . .
H10B H 0.0187 0.0254 1.2412 0.095 Uiso 1 1 calc R . .
H10C H 0.0811 0.0698 1.3326 0.095 Uiso 1 1 calc R . .
C11 C 0.1873(3) 0.23451(11) 0.9450(7) 0.0341(9) Uani 1 1 d . . .
C12 C 0.0971(4) 0.24710(11) 0.6832(8) 0.0383(9) Uani 1 1 d . . .
H12 H 0.0592 0.2277 0.5391 0.046 Uiso 1 1 calc R . .
C13 C 0.0630(4) 0.28788(12) 0.6335(8) 0.0416(9) Uani 1 1 d . . .
H13 H 0.0023 0.2964 0.4548 0.050 Uiso 1 1 calc R . .
C14 C 0.1163(4) 0.31610(12) 0.8411(8) 0.0431(10) Uani 1 1 d . . .
H14 H 0.0921 0.3440 0.8068 0.052 Uiso 1 1 calc R . .
C15 C 0.2056(4) 0.30367(12) 1.1007(8) 0.0426(10) Uani 1 1 d . . .
H15 H 0.2427 0.3235 1.2427 0.051 Uiso 1 1 calc R . .
C16 C 0.2425(4) 0.26279(11) 1.1598(7) 0.0369(9) Uani 1 1 d . . .
C17 C 0.3393(4) 0.25070(12) 1.4426(7) 0.0444(10) Uani 1 1 d . . .
H17A H 0.3543 0.2738 1.5691 0.067 Uiso 1 1 calc R . .
H17B H 0.4226 0.2429 1.4381 0.067 Uiso 1 1 calc R . .
H17C H 0.3044 0.2275 1.5063 0.067 Uiso 1 1 calc R . .
C18 C 0.3055(3) 0.10544(11) 0.7775(7) 0.0334(8) Uani 1 1 d . . .
C19 C 0.3129(4) 0.06458(12) 0.8566(8) 0.0440(10) Uani 1 1 d . . .
H19 H 0.2489 0.0536 0.9100 0.053 Uiso 1 1 calc R . .
C20 C 0.4127(4) 0.04032(12) 0.8571(8) 0.0468(10) Uani 1 1 d . . .
H20 H 0.4162 0.0124 0.9076 0.056 Uiso 1 1 calc R . .
C21 C 0.5090(4) 0.05603(12) 0.7847(8) 0.0465(10) Uani 1 1 d . . .
H21 H 0.5793 0.0393 0.7905 0.056 Uiso 1 1 calc R . .
C22 C 0.5005(4) 0.09618(12) 0.7047(8) 0.0432(10) Uani 1 1 d . . .
H22 H 0.5651 0.1070 0.6526 0.052 Uiso 1 1 calc R . .
C23 C 0.4000(3) 0.12118(12) 0.6982(7) 0.0378(9) Uani 1 1 d . . .
H23 H 0.3952 0.1488 0.6405 0.045 Uiso 1 1 calc R . .
N1 N 0.1953(3) 0.12908(9) 0.7496(6) 0.0372(8) Uani 1 1 d . . .
O1 O 0.2182(2) 0.17236(7) 0.7452(4) 0.0378(6) Uani 1 1 d . . .

loop_
_atom_site_aniso_label
_atom_site_aniso_U_11
_atom_site_aniso_U_22
_atom_site_aniso_U_33
_atom_site_aniso_U_23
_atom_site_aniso_U_13
_atom_site_aniso_U_12
C1 0.036(2) 0.036(2) 0.0273(19) 0.0002(16) 0.0111(16) -0.0022(16)
C2 0.045(2) 0.041(2) 0.0335(19) -0.0027(17) 0.0221(18) -0.0029(17)
C3 0.040(2) 0.038(2) 0.031(2) 0.0020(16) 0.0170(18) 0.0015(17)
C4 0.040(2) 0.037(2) 0.043(2) -0.0004(17) 0.024(2) 0.0014(18)
C5 0.039(2) 0.053(3) 0.052(3) -0.017(2) 0.015(2) -0.004(2)
C6 0.054(3) 0.068(3) 0.061(3) -0.012(3) 0.022(2) 0.000(2)
C7 0.049(3) 0.061(3) 0.064(3) -0.009(3) 0.025(3) 0.002(2)
C8 0.059(3) 0.041(2) 0.078(3) -0.008(2) 0.046(3) -0.007(2)
C9 0.056(3) 0.039(2) 0.053(3) 0.002(2) 0.030(2) 0.006(2)
C10 0.073(3) 0.062(3) 0.063(3) -0.003(2) 0.036(3) -0.006(2)
C11 0.030(2) 0.041(2) 0.032(2) 0.0019(17) 0.0146(18) 0.0016(17)
C12 0.036(2) 0.042(2) 0.035(2) 0.0026(18) 0.0139(18) 0.0070(18)
C13 0.036(2) 0.050(3) 0.034(2) 0.0069(18) 0.0104(18) 0.0098(18)
C14 0.040(2) 0.044(2) 0.046(2) -0.0020(19) 0.019(2) -0.0029(17)
C15 0.043(2) 0.048(2) 0.040(2) -0.0059(19) 0.0203(19) -0.0042(19)
C16 0.034(2) 0.041(2) 0.038(2) -0.0025(17) 0.0188(18) -0.0073(18)
C17 0.043(2) 0.055(3) 0.031(2) -0.0032(18) 0.0116(18) -0.007(2)
C18 0.031(2) 0.039(2) 0.0289(19) -0.0048(16) 0.0117(16) 0.0007(16)
C19 0.051(3) 0.042(2) 0.045(2) 0.0062(18) 0.026(2) 0.0011(19)
C20 0.049(2) 0.038(2) 0.055(3) 0.006(2) 0.024(2) 0.012(2)
C21 0.044(2) 0.047(2) 0.051(3) 0.001(2) 0.023(2) 0.008(2)
C22 0.040(2) 0.047(2) 0.043(2) 0.0004(19) 0.0188(19) 0.0023(19)
C23 0.039(2) 0.040(2) 0.034(2) 0.0006(17) 0.0145(17) -0.0018(17)
N1 0.0421(19) 0.0359(17) 0.0379(17) 0.0035(14) 0.0214(15) -0.0008(14)
O1 0.0506(17) 0.0333(14) 0.0345(13) 0.0001(11) 0.0230(13) 0.0022(12)

loop_
_atom_type_symbol
_atom_type_description
_atom_type_scat_dispersion_real
_atom_type_scat_dispersion_imag
_atom_type_scat_source
C C 0.0033 0.0016 'International Tables Vol C Tables 4.2.6.8 and 6.1.1.4'
H H 0.0000 0.0000 'International Tables Vol C Tables 4.2.6.8 and 6.1.1.4'
N N 0.0061 0.0033 'International Tables Vol C Tables 4.2.6.8 and 6.1.1.4'
O O 0.0106 0.0060 'International Tables Vol C Tables 4.2.6.8 and 6.1.1.4'

loop_
_geom_angle_atom_site_label_1
_geom_angle_atom_site_label_2
_geom_angle_atom_site_label_3
_geom_angle
_geom_angle_site_symmetry_1
_geom_angle_site_symmetry_3
_geom_angle_publ_flag
O1 C1 C11 107.6(3) . . ?
O1 C1 C2 101.8(3) . . ?
C11 C1 C2 114.8(3) . . ?
O1 C1 H1 110.7 . . ?
C11 C1 H1 110.7 . . ?
C2 C1 H1 110.7 . . ?
C1 C2 C3 103.8(3) . . ?
C1 C2 H2A 111.0 . . ?
C3 C2 H2A 111.0 . . ?
C1 C2 H2B 111.0 . . ?
C3 C2 H2B 111.0 . . ?
H2A C2 H2B 109.0 . . ?
N1 C3 C4 110.8(3) . . ?
N1 C3 C2 103.1(3) . . ?
C4 C3 C2 113.5(3) . . ?
N1 C3 H3 109.7 . . ?
C4 C3 H3 109.7 . . ?
C2 C3 H3 109.7 . . ?
C5 C4 C9 117.9(4) . . ?
C5 C4 C3 119.3(3) . . ?
C9 C4 C3 122.7(3) . . ?
C6 C5 C4 123.4(4) . . ?
C6 C5 H5 118.3 . . ?
C4 C5 H5 118.3 . . ?
C7 C6 C5 118.4(5) . . ?
C7 C6 H6 120.8 . . ?
C5 C6 H6 120.8 . . ?
C6 C7 C8 121.5(4) . . ?
C6 C7 H7 119.3 . . ?
C8 C7 H7 119.3 . . ?
C7 C8 C9 121.4(4) . . ?
C7 C8 H8 119.3 . . ?
C9 C8 H8 119.3 . . ?
C4 C9 C8 117.3(4) . . ?
C4 C9 C10 123.0(4) . . ?
C8 C9 C10 119.7(4) . . ?
C9 C10 H10A 109.5 . . ?
C9 C10 H10B 109.5 . . ?
H10A C10 H10B 109.5 . . ?
C9 C10 H10C 109.5 . . ?
H10A C10 H10C 109.5 . . ?
H10B C10 H10C 109.5 . . ?
C12 C11 C16 120.5(3) . . ?
C12 C11 C1 118.8(3) . . ?
C16 C11 C1 120.7(3) . . ?
C13 C12 C11 120.0(4) . . ?
C13 C12 H12 120.0 . . ?
C11 C12 H12 120.0 . . ?
C14 C13 C12 120.4(4) . . ?
C14 C13 H13 119.8 . . ?
C12 C13 H13 119.8 . . ?
C13 C14 C15 119.7(4) . . ?
C13 C14 H14 120.2 . . ?
C15 C14 H14 120.2 . . ?
C14 C15 C16 121.8(4) . . ?
C14 C15 H15 119.1 . . ?
C16 C15 H15 119.1 . . ?
C15 C16 C11 117.6(3) . . ?
C15 C16 C17 120.1(3) . . ?
C11 C16 C17 122.3(3) . . ?
C16 C17 H17A 109.5 . . ?
C16 C17 H17B 109.5 . . ?
H17A C17 H17B 109.5 . . ?
C16 C17 H17C 109.5 . . ?
H17A C17 H17C 109.5 . . ?
H17B C17 H17C 109.5 . . ?
C19 C18 C23 119.4(3) . . ?
C19 C18 N1 119.6(3) . . ?
C23 C18 N1 120.6(3) . . ?
C20 C19 C18 119.9(4) . . ?
C20 C19 H19 120.0 . . ?
C18 C19 H19 120.0 . . ?
C19 C20 C21 121.0(4) . . ?
C19 C20 H20 119.5 . . ?
C21 C20 H20 119.5 . . ?
C22 C21 C20 118.8(3) . . ?
C22 C21 H21 120.6 . . ?
C20 C21 H21 120.6 . . ?
C21 C22 C23 121.5(4) . . ?
C21 C22 H22 119.2 . . ?
C23 C22 H22 119.2 . . ?
C22 C23 C18 119.4(4) . . ?
C22 C23 H23 120.3 . . ?
C18 C23 H23 120.3 . . ?
C18 N1 O1 112.7(3) . . ?
C18 N1 C3 118.6(3) . . ?
O1 N1 C3 108.7(2) . . ?
N1 O1 C1 107.2(2) . . ?

loop_
_geom_bond_atom_site_label_1
_geom_bond_atom_site_label_2
_geom_bond_distance
_geom_bond_site_symmetry_2
_geom_bond_publ_flag
C1 O1 1.453(4) . ?
C1 C11 1.512(5) . ?
C1 C2 1.522(5) . ?
C1 H1 1.0000 . ?
C2 C3 1.534(5) . ?
C2 H2A 0.9900 . ?
C2 H2B 0.9900 . ?
C3 N1 1.494(4) . ?
C3 C4 1.503(5) . ?
C3 H3 1.0000 . ?
C4 C5 1.399(6) . ?
C4 C9 1.408(5) . ?
C5 C6 1.371(6) . ?
C5 H5 0.9500 . ?
C6 C7 1.354(6) . ?
C6 H6 0.9500 . ?
C7 C8 1.362(6) . ?
C7 H7 0.9500 . ?
C8 C9 1.430(6) . ?
C8 H8 0.9500 . ?
C9 C10 1.460(6) . ?
C10 H10A 0.9800 . ?
C10 H10B 0.9800 . ?
C10 H10C 0.9800 . ?
C11 C12 1.397(5) . ?
C11 C16 1.399(5) . ?
C12 C13 1.384(5) . ?
C12 H12 0.9500 . ?
C13 C14 1.372(5) . ?
C13 H13 0.9500 . ?
C14 C15 1.384(5) . ?
C14 H14 0.9500 . ?
C15 C16 1.398(5) . ?
C15 H15 0.9500 . ?
C16 C17 1.493(5) . ?
C17 H17A 0.9800 . ?
C17 H17B 0.9800 . ?
C17 H17C 0.9800 . ?
C18 C19 1.396(5) . ?
C18 C23 1.400(5) . ?
C18 N1 1.412(4) . ?
C19 C20 1.373(5) . ?
C19 H19 0.9500 . ?
C20 C21 1.394(5) . ?
C20 H20 0.9500 . ?
C21 C22 1.374(5) . ?
C21 H21 0.9500 . ?
C22 C23 1.383(5) . ?
C22 H22 0.9500 . ?
C23 H23 0.9500 . ?
N1 O1 1.443(4) . ?

loop_
_geom_torsion_atom_site_label_1
_geom_torsion_atom_site_label_2
_geom_torsion_atom_site_label_3
_geom_torsion_atom_site_label_4
_geom_torsion
_geom_torsion_site_symmetry_1
_geom_torsion_site_symmetry_2
_geom_torsion_site_symmetry_3
_geom_torsion_site_symmetry_4
_geom_torsion_publ_flag
O1 C1 C2 C3 38.3(3) . . . . ?
C11 C1 C2 C3 154.2(3) . . . . ?
C1 C2 C3 N1 -26.0(3) . . . . ?
C1 C2 C3 C4 -145.9(3) . . . . ?
N1 C3 C4 C5 -46.8(4) . . . . ?
C2 C3 C4 C5 68.6(4) . . . . ?
N1 C3 C4 C9 135.6(3) . . . . ?
C2 C3 C4 C9 -108.9(4) . . . . ?
C9 C4 C5 C6 -2.0(6) . . . . ?
C3 C4 C5 C6 -179.7(4) . . . . ?
C4 C5 C6 C7 2.4(6) . . . . ?
C5 C6 C7 C8 -1.8(6) . . . . ?
C6 C7 C8 C9 0.9(6) . . . . ?
C5 C4 C9 C8 1.0(5) . . . . ?
C3 C4 C9 C8 178.6(3) . . . . ?
C5 C4 C9 C10 179.2(4) . . . . ?
C3 C4 C9 C10 -3.3(5) . . . . ?
C7 C8 C9 C4 -0.5(5) . . . . ?
C7 C8 C9 C10 -178.7(4) . . . . ?
O1 C1 C11 C12 36.2(4) . . . . ?
C2 C1 C11 C12 -76.3(4) . . . . ?
O1 C1 C11 C16 -146.9(3) . . . . ?
C2 C1 C11 C16 100.6(4) . . . . ?
C16 C11 C12 C13 0.8(5) . . . . ?
C1 C11 C12 C13 177.7(3) . . . . ?
C11 C12 C13 C14 -0.6(6) . . . . ?
C12 C13 C14 C15 0.6(5) . . . . ?
C13 C14 C15 C16 -0.7(6) . . . . ?
C14 C15 C16 C11 0.8(5) . . . . ?
C14 C15 C16 C17 179.9(3) . . . . ?
C12 C11 C16 C15 -0.9(5) . . . . ?
C1 C11 C16 C15 -177.7(3) . . . . ?
C12 C11 C16 C17 -179.9(4) . . . . ?
C1 C11 C16 C17 3.2(5) . . . . ?
C23 C18 C19 C20 0.3(6) . . . . ?
N1 C18 C19 C20 173.4(3) . . . . ?
C18 C19 C20 C21 1.3(6) . . . . ?
C19 C20 C21 C22 -1.8(6) . . . . ?
C20 C21 C22 C23 0.8(6) . . . . ?
C21 C22 C23 C18 0.6(6) . . . . ?
C19 C18 C23 C22 -1.2(5) . . . . ?
N1 C18 C23 C22 -174.3(3) . . . . ?
C19 C18 N1 O1 163.4(3) . . . . ?
C23 C18 N1 O1 -23.6(4) . . . . ?
C19 C18 N1 C3 34.8(5) . . . . ?
C23 C18 N1 C3 -152.2(3) . . . . ?
C4 C3 N1 C18 -103.6(3) . . . . ?
C2 C3 N1 C18 134.6(3) . . . . ?
C4 C3 N1 O1 125.9(3) . . . . ?
C2 C3 N1 O1 4.1(3) . . . . ?
C18 N1 O1 C1 -112.9(3) . . . . ?
C3 N1 O1 C1 20.7(3) . . . . ?
C11 C1 O1 N1 -157.5(2) . . . . ?
C2 C1 O1 N1 -36.5(3) . . . . ?
